data_4102148
loop_
_publ_author_name
'T. David Harris'
'Miriam V. Bennett'
'Rodolphe Cl\'erac'
'Jeffrey R. Long'

_publ_section_title
;
 [ReCl4(CN)2]2-: A High Magnetic Anisotropy Building Unit Giving Rise to
 the Single-Chain Magnets (DMF)4MReCl4(CN)2 (M = Mn, Fe, Co, Ni)
;
_journal_name_full 'Journal of the American Chemical Society'
_journal_page_first 3980
_journal_page_last 3988
_journal_paper_doi 10.1021/ja910963x
_journal_volume 132
_journal_year 2010
_chemical_formula_analytical 'C46 H90 Cl4 N6 O2 Re'
_chemical_formula_sum 'C46 H90 Cl4 N6 O2 Re'
_chemical_formula_weight 1039.22
_chemical_name_systematic
; 
 ? 
;
_space_group_IT_number 2
_symmetry_cell_setting triclinic
_symmetry_space_group_name_Hall '-P 1'
_symmetry_space_group_name_H-M 'P -1'
_atom_sites_solution_hydrogens geom
_atom_sites_solution_primary direct
_atom_sites_solution_secondary difmap
_audit_creation_method SHELXL
_cell_angle_alpha 64.8130(10)
_cell_angle_beta 75.0150(10)
_cell_angle_gamma 82.1510(10)
_cell_formula_units_Z 1
_cell_length_a 10.5629(8)
_cell_length_b 11.9119(9)
_cell_length_c 12.1271(9)
_cell_measurement_reflns_used 4241
_cell_measurement_temperature 139
_cell_volume 1333.24(17)
_computing_cell_refinement 'Bruker SAINT v7.07b'
_computing_data_collection 'Bruker SMART v5.054d'
_computing_data_reduction 'Bruker SAINT v7.07b'
_computing_structure_refinement 'SHELXL-93 (Sheldrick, 1993)'
_computing_structure_solution 'SHELXS-86 (Sheldrick, 1990)'
_diffrn_ambient_temperature 139
_diffrn_measurement_device_type 'Bruker SMART CCD'
_diffrn_measurement_method \w/2\q-scans
_diffrn_radiation_monochromator graphite
_diffrn_radiation_source 'fine-focus sealed tube'
_diffrn_radiation_type MoK\a
_diffrn_radiation_wavelength 0.71073
_diffrn_reflns_av_R_equivalents 0.0309
_diffrn_reflns_av_sigmaI/netI 0.0479
_diffrn_reflns_limit_h_max 12
_diffrn_reflns_limit_h_min -10
_diffrn_reflns_limit_k_max 14
_diffrn_reflns_limit_k_min -12
_diffrn_reflns_limit_l_max 14
_diffrn_reflns_limit_l_min -13
_diffrn_reflns_number 6616
_diffrn_reflns_theta_max 25.41
_diffrn_reflns_theta_min 1.89
_exptl_absorpt_coefficient_mu 2.500
_exptl_absorpt_correction_type empirical
_exptl_crystal_colour blue
_exptl_crystal_density_diffrn 1.294
_exptl_crystal_density_method 'not measured'
_exptl_crystal_description block
_exptl_crystal_F_000 1134
_exptl_crystal_size_max 0.4
_exptl_crystal_size_mid 0.09
_exptl_crystal_size_min 0.09
_refine_diff_density_max 1.478
_refine_diff_density_min -2.382
_refine_diff_density_rms 0.119
_refine_ls_extinction_method none
_refine_ls_goodness_of_fit_all 1.045
_refine_ls_goodness_of_fit_obs 1.046
_refine_ls_hydrogen_treatment mixed
_refine_ls_matrix_type full
_refine_ls_number_parameters 250
_refine_ls_number_reflns 4241
_refine_ls_number_restraints 0
_refine_ls_restrained_S_all 1.045
_refine_ls_restrained_S_obs 1.046
_refine_ls_R_factor_all 0.0338
_refine_ls_R_factor_obs 0.0337
_refine_ls_shift/esd_max 0.000
_refine_ls_shift/esd_mean 0.000
_refine_ls_structure_factor_coef Fsqd
_refine_ls_weighting_details 'w=1/[\s^2^(Fo^2^)+(0.0578P)^2^+0.5845P] where P=(Fo^2^+2Fc^2^)/3'
_refine_ls_weighting_scheme calc
_refine_ls_wR_factor_all 0.0859
_refine_ls_wR_factor_obs 0.0857
_reflns_number_observed 4219
_reflns_number_total 4241
_reflns_observed_criterion >2sigma(I)
_cod_data_source_file ja910963x_si_002.cif
_cod_data_source_block mvb69d_ReCN2
_cod_depositor_comments
;
The following automatic conversions were performed:

'_refine_ls_weighting_scheme' value 'calc
w=1/[\s^2^(Fo^2^)+(0.0578P)^2^+0.5845P] where P=(Fo^2^+2Fc^2^)/3' was
changed to 'calc'. New tag '_refine_ls_weighting_details' was
created. The value of the new tag was set to
'w=1/[\s^2^(Fo^2^)+(0.0578P)^2^+0.5845P] where P=(Fo^2^+2Fc^2^)/3'.

Automatic conversion script
Id: cif_fix_values 3143 2015-03-26 13:38:13Z robertas 
;
_cod_original_cell_volume 1333.2(2)
_cod_database_code 4102148

loop_
_symmetry_equiv_pos_as_xyz
'x, y, z'
'-x, -y, -z'

loop_
_atom_site_aniso_label
_atom_site_aniso_U_11
_atom_site_aniso_U_22
_atom_site_aniso_U_33
_atom_site_aniso_U_23
_atom_site_aniso_U_13
_atom_site_aniso_U_12
Re1 0.01975(14) 0.01913(14) 0.02083(14) -0.00603(9) -0.00639(9) -0.00040(8)
Cl1 0.0296(5) 0.0206(5) 0.0320(5) -0.0069(4) -0.0077(4) -0.0017(4)
Cl2 0.0312(5) 0.0362(6) 0.0236(5) -0.0111(4) -0.0098(4) -0.0018(4)
N1 0.040(2) 0.026(2) 0.034(2) -0.006(2) -0.013(2) -0.002(2)
C1 0.020(2) 0.015(2) 0.021(2) -0.0014(15) -0.009(2) 0.0014(14)
N2 0.023(2) 0.019(2) 0.022(2) -0.0076(13) -0.0076(13) 0.0014(13)
C2 0.027(2) 0.021(2) 0.022(2) -0.007(2) -0.010(2) 0.003(2)
C4 0.033(2) 0.024(2) 0.026(2) -0.006(2) -0.010(2) -0.005(2)
C5 0.028(2) 0.035(2) 0.031(2) -0.013(2) -0.011(2) -0.003(2)
C6 0.046(3) 0.054(3) 0.042(3) -0.014(2) -0.018(2) -0.017(2)
C7 0.027(2) 0.023(2) 0.018(2) -0.004(2) -0.006(2) -0.006(2)
C8 0.024(2) 0.029(2) 0.026(2) -0.011(2) -0.005(2) -0.001(2)
C9 0.030(2) 0.037(2) 0.025(2) -0.011(2) -0.005(2) -0.004(2)
C10 0.040(3) 0.061(3) 0.039(3) -0.026(3) -0.003(2) 0.005(2)
C11 0.025(2) 0.016(2) 0.020(2) -0.004(2) -0.004(2) -0.0017(15)
C12 0.026(2) 0.027(2) 0.022(2) -0.007(2) -0.008(2) 0.002(2)
C13 0.029(2) 0.035(2) 0.030(2) -0.012(2) -0.014(2) 0.001(2)
C14 0.029(2) 0.054(3) 0.030(2) -0.010(2) -0.007(2) -0.010(2)
C15 0.032(2) 0.018(2) 0.027(2) -0.008(2) -0.011(2) 0.005(2)
C16 0.037(2) 0.027(2) 0.027(2) -0.009(2) -0.009(2) 0.009(2)
C17 0.040(3) 0.033(2) 0.033(2) -0.017(2) -0.011(2) 0.008(2)
C18 0.056(3) 0.042(3) 0.038(3) -0.018(2) -0.006(2) 0.012(2)
N100 0.038(2) 0.042(2) 0.041(2) -0.020(2) -0.008(2) 0.003(2)
C101 0.044(3) 0.052(3) 0.038(3) -0.026(2) -0.004(2) 0.005(2)
C102 0.036(3) 0.042(3) 0.055(3) -0.023(2) -0.012(2) -0.005(2)
O2 0.039(2) 0.031(2) 0.032(2) -0.0156(14) -0.0015(14) 0.0067(13)
C103 0.041(3) 0.031(2) 0.041(3) -0.007(2) -0.015(2) 0.001(2)
C104 0.036(3) 0.082(4) 0.082(4) -0.055(4) -0.011(3) -0.004(3)

loop_
_atom_site_label
_atom_site_type_symbol
_atom_site_fract_x
_atom_site_fract_y
_atom_site_fract_z
_atom_site_U_iso_or_equiv
_atom_site_thermal_displace_type
_atom_site_occupancy
_atom_site_calc_flag
_atom_site_refinement_flags
_atom_site_disorder_group
Re1 Re 0.0000 0.0000 0.0000 0.02030(10) Uani 1 d S .
Cl1 Cl 0.05804(10) 0.20927(9) -0.09391(9) 0.0285(2) Uani 1 d . .
Cl2 Cl 0.04692(10) -0.01989(10) 0.18597(9) 0.0299(2) Uani 1 d . .
N1 N 0.3073(4) -0.0701(3) -0.0943(4) 0.0341(8) Uani 1 d . .
C1 C 0.2008(4) -0.0486(3) -0.0623(3) 0.0199(8) Uani 1 d . .
N2 N 0.5448(3) 0.2490(3) -0.2577(3) 0.0217(7) Uani 1 d . .
C2 C 0.4553(4) 0.3090(4) -0.3495(4) 0.0235(8) Uani 1 d . .
H3A H 0.3980(4) 0.3694(4) -0.3253(4) 0.028 Uiso 1 calc R .
H3B H 0.5095(4) 0.3541(4) -0.4316(4) 0.028 Uiso 1 calc R .
C4 C 0.3708(4) 0.2236(4) -0.3614(4) 0.0283(9) Uani 1 d . .
H4A H 0.3184(4) 0.1740(4) -0.2799(4) 0.034 Uiso 1 calc R .
H4B H 0.4257(4) 0.1680(4) -0.3948(4) 0.034 Uiso 1 calc R .
C5 C 0.2817(4) 0.3027(4) -0.4487(4) 0.0306(9) Uani 1 d . .
H5A H 0.2222(4) 0.3524(4) -0.4107(4) 0.037 Uiso 1 calc R .
H5B H 0.3348(4) 0.3589(4) -0.5263(4) 0.037 Uiso 1 calc R .
C6 C 0.2027(5) 0.2254(5) -0.4774(5) 0.0460(12) Uani 1 d . .
H6A H 0.1483(5) 0.2792(5) -0.5326(5) 0.069 Uiso 1 calc R .
H6B H 0.1486(5) 0.1708(5) -0.4011(5) 0.069 Uiso 1 calc R .
H6C H 0.2612(5) 0.1772(5) -0.5167(5) 0.069 Uiso 1 calc R .
C7 C 0.4664(4) 0.1944(4) -0.1225(4) 0.0237(8) Uani 1 d . .
H7A H 0.4102(4) 0.1318(4) -0.1137(4) 0.028 Uiso 1 calc R .
H7B H 0.5273(4) 0.1529(4) -0.0687(4) 0.028 Uiso 1 calc R .
C8 C 0.3818(4) 0.2859(4) -0.0758(4) 0.0267(8) Uani 1 d . .
H8A H 0.3130(4) 0.3213(4) -0.1217(4) 0.032 Uiso 1 calc R .
H8B H 0.4348(4) 0.3529(4) -0.0891(4) 0.032 Uiso 1 calc R .
C9 C 0.3215(4) 0.2184(4) 0.0632(4) 0.0310(9) Uani 1 d . .
H9A H 0.2712(4) 0.1500(4) 0.0757(4) 0.037 Uiso 1 calc R .
H9B H 0.3911(4) 0.1841(4) 0.1082(4) 0.037 Uiso 1 calc R .
C10 C 0.2326(5) 0.3042(5) 0.1160(5) 0.0466(12) Uani 1 d . .
H10A H 0.1967(5) 0.2584(5) 0.2034(5) 0.070 Uiso 1 calc R .
H10B H 0.1627(5) 0.3370(5) 0.0727(5) 0.070 Uiso 1 calc R .
H10C H 0.2825(5) 0.3712(5) 0.1052(5) 0.070 Uiso 1 calc R .
C11 C 0.6306(4) 0.3520(3) -0.2797(4) 0.0216(8) Uani 1 d . .
H11A H 0.5742(4) 0.4220(3) -0.2752(4) 0.026 Uiso 1 calc R .
H11B H 0.6843(4) 0.3785(3) -0.3640(4) 0.026 Uiso 1 calc R .
C12 C 0.7203(4) 0.3201(4) -0.1903(4) 0.0263(8) Uani 1 d . .
H12A H 0.7727(4) 0.2460(4) -0.1881(4) 0.032 Uiso 1 calc R .
H12B H 0.6683(4) 0.3036(4) -0.1067(4) 0.032 Uiso 1 calc R .
C13 C 0.8099(4) 0.4277(4) -0.2326(4) 0.0305(9) Uani 1 d . .
H13A H 0.7574(4) 0.5041(4) -0.2491(4) 0.037 Uiso 1 calc R .
H13B H 0.8514(4) 0.4152(4) -0.1654(4) 0.037 Uiso 1 calc R .
C14 C 0.9158(4) 0.4412(5) -0.3494(4) 0.0395(11) Uani 1 d . .
H14A H 0.9692(4) 0.5100(5) -0.3718(4) 0.059 Uiso 1 calc R .
H14B H 0.8754(4) 0.4555(5) -0.4169(4) 0.059 Uiso 1 calc R .
H14C H 0.9694(4) 0.3665(5) -0.3331(4) 0.059 Uiso 1 calc R .
C15 C 0.6260(4) 0.1409(4) -0.2786(4) 0.0257(8) Uani 1 d . .
H15A H 0.6785(4) 0.1037(4) -0.2161(4) 0.031 Uiso 1 calc R .
H15B H 0.5668(4) 0.0787(4) -0.2654(4) 0.031 Uiso 1 calc R .
C16 C 0.7164(4) 0.1749(4) -0.4069(4) 0.0315(9) Uani 1 d . .
H16A H 0.7882(4) 0.2223(4) -0.4143(4) 0.038 Uiso 1 calc R .
H16B H 0.6685(4) 0.2265(4) -0.4705(4) 0.038 Uiso 1 calc R .
C17 C 0.7711(5) 0.0583(4) -0.4282(4) 0.0343(10) Uani 1 d . .
H17A H 0.8180(5) 0.0065(4) -0.3639(4) 0.041 Uiso 1 calc R .
H17B H 0.6991(5) 0.0113(4) -0.4210(4) 0.041 Uiso 1 calc R .
C18 C 0.8632(5) 0.0898(5) -0.5562(5) 0.0467(12) Uani 1 d . .
H18A H 0.8955(5) 0.0146(5) -0.5662(5) 0.070 Uiso 1 calc R .
H18B H 0.9355(5) 0.1349(5) -0.5630(5) 0.070 Uiso 1 calc R .
H18C H 0.8166(5) 0.1397(5) -0.6201(5) 0.070 Uiso 1 calc R .
N100 N 0.2226(4) 0.6217(4) -0.2019(4) 0.0397(9) Uani 1 d . .
C101 C 0.1535(5) 0.6712(5) -0.1103(5) 0.0435(12) Uani 1 d . .
H10D H 0.0619(5) 0.6545(5) -0.0886(5) 0.065 Uiso 1 calc R .
H10E H 0.1646(5) 0.7592(5) -0.1454(5) 0.065 Uiso 1 calc R .
H10F H 0.1887(5) 0.6324(5) -0.0367(5) 0.065 Uiso 1 calc R .
C102 C 0.1424(5) 0.5639(5) -0.2452(5) 0.0422(11) Uani 1 d . .
H10G H 0.0524(5) 0.5647(5) -0.2020(5) 0.063 Uiso 1 calc R .
H10H H 0.1730(5) 0.4798(5) -0.2284(5) 0.063 Uiso 1 calc R .
H10I H 0.1495(5) 0.6096(5) -0.3335(5) 0.063 Uiso 1 calc R .
O2 O 0.4036(3) 0.5879(3) -0.3330(3) 0.0349(7) Uani 1 d . .
C103 C 0.3508(5) 0.6291(4) -0.2518(5) 0.0399(11) Uani 1 d . .
C104 C 0.4318(5) 0.6901(6) -0.2055(6) 0.059(2) Uani 1 d . .
H10J H 0.3753(5) 0.7157(6) -0.1439(6) 0.089 Uiso 1 calc R .
H10K H 0.4737(5) 0.7612(6) -0.2746(6) 0.089 Uiso 1 calc R .
H10L H 0.4972(5) 0.6317(6) -0.1690(6) 0.089 Uiso 1 calc R .

loop_
_atom_type_symbol
_atom_type_description
_atom_type_scat_dispersion_real
_atom_type_scat_dispersion_imag
_atom_type_scat_source
C C 0.0033 0.0016 'International Tables Vol C Tables 4.2.6.8 and 6.1.1.4'
H H 0.0000 0.0000 'International Tables Vol C Tables 4.2.6.8 and 6.1.1.4'
N N 0.0061 0.0033 'International Tables Vol C Tables 4.2.6.8 and 6.1.1.4'
Cl Cl 0.1484 0.1585 'International Tables Vol C Tables 4.2.6.8 and 6.1.1.4'
Re Re -1.0185 7.2310 'International Tables Vol C Tables 4.2.6.8 and 6.1.1.4'
O O 0.0106 0.0060 'International Tables Vol C Tables 4.2.6.8 and 6.1.1.4'

loop_
_geom_angle_atom_site_label_1
_geom_angle_atom_site_label_2
_geom_angle_atom_site_label_3
_geom_angle
_geom_angle_site_symmetry_1
_geom_angle_site_symmetry_3
_geom_angle_publ_flag
C1 Re1 C1 180.0 2 . ?
C1 Re1 Cl2 89.57(10) 2 2 ?
C1 Re1 Cl2 90.43(10) . 2 ?
C1 Re1 Cl2 90.43(10) 2 . ?
C1 Re1 Cl2 89.57(10) . . ?
Cl2 Re1 Cl2 180.0 2 . ?
C1 Re1 Cl1 88.58(10) 2 2 ?
C1 Re1 Cl1 91.42(10) . 2 ?
Cl2 Re1 Cl1 89.87(4) 2 2 ?
Cl2 Re1 Cl1 90.13(4) . 2 ?
C1 Re1 Cl1 91.43(10) 2 . ?
C1 Re1 Cl1 88.58(10) . . ?
Cl2 Re1 Cl1 90.13(4) 2 . ?
Cl2 Re1 Cl1 89.87(4) . . ?
Cl1 Re1 Cl1 180.0 2 . ?
N1 C1 Re1 177.2(3) . . ?
C11 N2 C15 111.7(3) . . ?
C11 N2 C2 105.3(3) . . ?
C15 N2 C2 111.5(3) . . ?
C11 N2 C7 111.1(3) . . ?
C15 N2 C7 105.7(3) . . ?
C2 N2 C7 111.6(3) . . ?
C4 C2 N2 117.1(3) . . ?
C2 C4 C5 108.5(3) . . ?
C6 C5 C4 112.6(4) . . ?
C8 C7 N2 116.1(3) . . ?
C7 C8 C9 109.0(3) . . ?
C10 C9 C8 112.0(4) . . ?
N2 C11 C12 116.2(3) . . ?
C11 C12 C13 109.9(3) . . ?
C14 C13 C12 113.0(4) . . ?
C16 C15 N2 114.9(3) . . ?
C15 C16 C17 110.7(3) . . ?
C18 C17 C16 111.8(4) . . ?
C103 N100 C101 125.0(4) . . ?
C103 N100 C102 118.1(4) . . ?
C101 N100 C102 116.9(4) . . ?
O2 C103 N100 121.8(5) . . ?
O2 C103 C104 121.2(5) . . ?
N100 C103 C104 117.0(5) . . ?

loop_
_geom_bond_atom_site_label_1
_geom_bond_atom_site_label_2
_geom_bond_distance
_geom_bond_site_symmetry_2
_geom_bond_publ_flag
Re1 C1 2.148(4) 2 ?
Re1 C1 2.148(4) . ?
Re1 Cl2 2.3407(10) 2 ?
Re1 Cl2 2.3408(10) . ?
Re1 Cl1 2.3509(9) 2 ?
Re1 Cl1 2.3509(9) . ?
N1 C1 1.123(5) . ?
N2 C11 1.515(5) . ?
N2 C15 1.523(5) . ?
N2 C2 1.526(5) . ?
N2 C7 1.528(5) . ?
C2 C4 1.513(5) . ?
C4 C5 1.522(6) . ?
C5 C6 1.517(6) . ?
C7 C8 1.518(6) . ?
C8 C9 1.525(6) . ?
C9 C10 1.523(6) . ?
C11 C12 1.517(5) . ?
C12 C13 1.524(6) . ?
C13 C14 1.523(6) . ?
C15 C16 1.517(6) . ?
C16 C17 1.530(6) . ?
C17 C18 1.523(7) . ?
N100 C103 1.331(6) . ?
N100 C101 1.461(6) . ?
N100 C102 1.471(6) . ?
O2 C103 1.255(6) . ?
C103 C104 1.529(7) . ?
